data_7061658
loop_
_publ_author_name
'Sallum, Loide O.'
'Valverde, Clodoaldo'
'Andrade, Igor L.'
'D&#x2019;Oliveira, Giulio D. C.'
'Perez, Caridad N.'
'Camargo, Ademir J.'
'Os\'orio, Francisco A. P.'
'Fonseca, Tertius L.'
'Napolitano, Hamilton B.'

_publ_section_title
;
 Molecular modeling and nonlinear optical properties of new isostructural
 halogenated dihydroquinolinones
;
_journal_issue 29
_journal_name_full 'New Journal of Chemistry'
_journal_page_first 14192
_journal_page_last 14204
_journal_paper_doi 10.1039/D2NJ00501H
_journal_volume 46
_journal_year 2022
_chemical_formula_moiety 'C29 H22 Br N O4 S'
_chemical_formula_sum 'C29 H22 Br N O4 S'
_chemical_formula_weight 560.44
_chemical_name_common dihydroquinolinones
_chemical_name_systematic
(E)-3-(4-bromobenzylidene)-2-(2-methoxyphenyl)-2,3-dihydro-1-(phenylsulfo-nyl)quinolin-4(1H)-one
_space_group_crystal_system orthorhombic
_space_group_IT_number 61
_space_group_name_Hall '-P 2ac 2ab'
_space_group_name_H-M_alt 'P b c a'
_atom_sites_solution_hydrogens geom
_atom_sites_solution_primary direct
_audit_creation_date 2020-08-07
_audit_creation_method
;
Olex2 1.3
(compiled 2020.07.31 svn.rc2a77460 for OlexSys, GUI svn.r6145)
;
_audit_update_record
;
2022-01-19 deposited with the CCDC.	2022-06-27 downloaded from the CCDC.
;
_cell_angle_alpha 90
_cell_angle_beta 90
_cell_angle_gamma 90
_cell_formula_units_Z 8
_cell_length_a 10.6875(16)
_cell_length_b 20.073(3)
_cell_length_c 22.491(3)
_cell_measurement_reflns_used 9406
_cell_measurement_temperature 120
_cell_measurement_theta_max 28.32
_cell_measurement_theta_min 2.22
_cell_volume 4825.0(12)
_computing_molecular_graphics 'Olex2 1.3 (Dolomanov et al., 2009)'
_computing_publication_material 'Olex2 1.3 (Dolomanov et al., 2009)'
_computing_structure_refinement 'SHELXL 2018/3 (Sheldrick, 2015)'
_computing_structure_solution 'SHELXS  (Sheldrick, 2008)'
_diffrn_ambient_temperature 120
_diffrn_measured_fraction_theta_full 1.000
_diffrn_measured_fraction_theta_max 0.997
_diffrn_measurement_device_type 'Bruker APEX-II CCD'
_diffrn_measurement_method '\f and \w scans'
_diffrn_radiation_type MoK\a
_diffrn_radiation_wavelength 0.71073
_diffrn_reflns_av_R_equivalents 0.0329
_diffrn_reflns_av_unetI/netI 0.0131
_diffrn_reflns_Laue_measured_fraction_full 1.000
_diffrn_reflns_Laue_measured_fraction_max 0.997
_diffrn_reflns_limit_h_max 14
_diffrn_reflns_limit_h_min -14
_diffrn_reflns_limit_k_max 26
_diffrn_reflns_limit_k_min -26
_diffrn_reflns_limit_l_max 29
_diffrn_reflns_limit_l_min -29
_diffrn_reflns_number 88583
_diffrn_reflns_point_group_measured_fraction_full 1.000
_diffrn_reflns_point_group_measured_fraction_max 0.997
_diffrn_reflns_theta_full 25.242
_diffrn_reflns_theta_max 28.355
_diffrn_reflns_theta_min 1.811
_diffrn_standards_number 0
_exptl_absorpt_coefficient_mu 1.829
_exptl_absorpt_correction_T_max 0.7700
_exptl_absorpt_correction_T_min 0.6104
_exptl_absorpt_correction_type multi-scan
_exptl_absorpt_process_details
'SADABS-2016/2 (Bruker,2016/2) was used for absorption correction. wR2(int) was 0.0466 before and 0.0354 after correction. The Ratio of minimum to maximum transmission is 0.7927. The \l/2 correction factor is Not present.'
_exptl_crystal_colour colourless
_exptl_crystal_colour_primary colourless
_exptl_crystal_density_diffrn 1.543
_exptl_crystal_description block
_exptl_crystal_F_000 2288
_exptl_crystal_size_max 0.376
_exptl_crystal_size_mid 0.256
_exptl_crystal_size_min 0.19
_refine_diff_density_max 0.388
_refine_diff_density_min -0.343
_refine_diff_density_rms 0.055
_refine_ls_extinction_method none
_refine_ls_goodness_of_fit_ref 1.039
_refine_ls_hydrogen_treatment constr
_refine_ls_matrix_type full
_refine_ls_number_parameters 326
_refine_ls_number_reflns 6012
_refine_ls_number_restraints 0
_refine_ls_restrained_S_all 1.039
_refine_ls_R_factor_all 0.0302
_refine_ls_R_factor_gt 0.0238
_refine_ls_shift/su_max 0.001
_refine_ls_shift/su_mean 0.000
_refine_ls_structure_factor_coef Fsqd
_refine_ls_weighting_details 'w=1/[\s^2^(Fo^2^)+(0.0317P)^2^+2.7437P] where P=(Fo^2^+2Fc^2^)/3'
_refine_ls_weighting_scheme calc
_refine_ls_wR_factor_gt 0.0606
_refine_ls_wR_factor_ref 0.0633
_reflns_Friedel_coverage 0.000
_reflns_number_gt 5247
_reflns_number_total 6012
_reflns_threshold_expression 'I > 2\s(I)'
_cod_data_source_file d2nj00501h19.cif
_cod_data_source_block l_g64
_cod_database_code 7061658
_shelx_shelxl_version_number 2018/3
_shelx_space_group_comment
;
The symmetry employed for this shelxl refinement is uniquely defined
by the following loop, which should always be used as a source of
symmetry information in preference to the above space-group names.
They are only intended as comments.
;
_shelx_estimated_absorpt_t_max 0.723
_shelx_estimated_absorpt_t_min 0.546
_olex2_refinement_description
;
1. Fixed Uiso
 At 1.2 times of:
  All C(H) groups
 At 1.5 times of:
  All C(H,H,H) groups
2.a Ternary CH refined with riding coordinates:
 C1(H1)
2.b Aromatic/amide H refined with riding coordinates:
 C12(H12), C10(H10), C29(H29), C21(H21), C18(H18), C19(H19), C16(H16),
 C28(H28), C8(H8), C15(H15), C27(H27), C6(H6), C7(H7), C5(H5), C20(H20),
 C25(H25), C13(H13), C26(H26)
2.c Idealised Me refined as rotating group:
 C23(H23A,H23B,H23C)
;
_olex2_submission_special_instructions 'No special instructions were received'

loop_
_space_group_symop_operation_xyz
'x, y, z'
'-x+1/2, -y, z+1/2'
'x+1/2, -y+1/2, -z'
'-x, y+1/2, -z+1/2'
'-x, -y, -z'
'x-1/2, y, -z-1/2'
'-x-1/2, y-1/2, z'
'x, -y-1/2, z-1/2'

loop_
_atom_site_label
_atom_site_type_symbol
_atom_site_fract_x
_atom_site_fract_y
_atom_site_fract_z
_atom_site_U_iso_or_equiv
_atom_site_adp_type
_atom_site_occupancy
_atom_site_site_symmetry_order
_atom_site_calc_flag
_atom_site_refinement_flags_posn
_atom_site_refinement_flags_adp
_atom_site_refinement_flags_occupancy
_atom_site_disorder_assembly
_atom_site_disorder_group
Br1 Br 0.67657(2) 0.08787(2) 0.26099(2) 0.02379(5) Uani 1 1 d . . . . .
S1 S 0.71576(3) 0.23790(2) -0.11299(2) 0.01331(7) Uani 1 1 d . . . . .
N1 N 0.73129(10) 0.15614(5) -0.11598(5) 0.0121(2) Uani 1 1 d . . . . .
O1 O 0.38641(9) 0.07986(5) -0.10585(5) 0.0207(2) Uani 1 1 d . . . . .
O2 O 0.78190(9) 0.26440(5) -0.16307(4) 0.0192(2) Uani 1 1 d . . . . .
O4 O 0.96489(9) 0.13087(5) -0.05324(5) 0.0187(2) Uani 1 1 d . . . . .
C12 C 0.67680(13) 0.07239(7) 0.07749(6) 0.0170(3) Uani 1 1 d . . . . .
H12 H 0.731235 0.054987 0.047932 0.020 Uiso 1 1 calc R U . . .
C14 C 0.63199(14) 0.09499(7) 0.17983(6) 0.0167(3) Uani 1 1 d . . . . .
C1 C 0.71320(12) 0.11563(6) -0.06085(6) 0.0116(2) Uani 1 1 d . . . . .
H1 H 0.741781 0.142745 -0.026117 0.014 Uiso 1 1 calc R U . . .
C4 C 0.56791(12) 0.09209(6) -0.16476(6) 0.0139(2) Uani 1 1 d . . . . .
C10 C 0.51500(13) 0.09828(6) -0.00042(6) 0.0148(3) Uani 1 1 d . . . . .
H10 H 0.426583 0.094855 -0.003486 0.018 Uiso 1 1 calc R U . . .
C24 C 0.55558(13) 0.25421(6) -0.12367(6) 0.0144(2) Uani 1 1 d . . . . .
C29 C 0.50910(14) 0.25942(7) -0.18133(6) 0.0179(3) Uani 1 1 d . . . . .
H29 H 0.564347 0.258302 -0.214402 0.021 Uiso 1 1 calc R U . . .
C21 C 1.01253(13) 0.01470(7) -0.07308(6) 0.0175(3) Uani 1 1 d . . . . .
H21 H 1.100199 0.022415 -0.071976 0.021 Uiso 1 1 calc R U . . .
C2 C 0.57554(12) 0.10001(6) -0.05251(6) 0.0129(2) Uani 1 1 d . . . . .
C18 C 0.75648(13) -0.00801(7) -0.07671(6) 0.0163(3) Uani 1 1 d . . . . .
H18 H 0.668941 -0.016090 -0.078082 0.020 Uiso 1 1 calc R U . . .
O3 O 0.75078(10) 0.25773(5) -0.05407(4) 0.0183(2) Uani 1 1 d . . . . .
C3 C 0.49909(12) 0.09017(6) -0.10757(6) 0.0141(2) Uani 1 1 d . . . . .
C17 C 0.79978(12) 0.05608(6) -0.06689(6) 0.0125(2) Uani 1 1 d . . . . .
C9 C 0.68251(12) 0.12515(6) -0.16866(6) 0.0132(2) Uani 1 1 d . . . . .
C19 C 0.83936(14) -0.06072(7) -0.08460(7) 0.0200(3) Uani 1 1 d . . . . .
H19 H 0.808567 -0.104533 -0.091015 0.024 Uiso 1 1 calc R U . . .
C11 C 0.56311(12) 0.10082(6) 0.06062(6) 0.0144(2) Uani 1 1 d . . . . .
C16 C 0.48585(13) 0.12745(7) 0.10504(6) 0.0182(3) Uani 1 1 d . . . . .
H16 H 0.408729 0.147586 0.094170 0.022 Uiso 1 1 calc R U . . .
C28 C 0.38101(14) 0.26627(7) -0.18993(7) 0.0213(3) Uani 1 1 d . . . . .
H28 H 0.347986 0.270165 -0.228987 0.026 Uiso 1 1 calc R U . . .
C8 C 0.74665(13) 0.12874(7) -0.22210(6) 0.0170(3) Uani 1 1 d . . . . .
H8 H 0.824921 0.151029 -0.224321 0.020 Uiso 1 1 calc R U . . .
C15 C 0.51963(13) 0.12501(7) 0.16436(6) 0.0193(3) Uani 1 1 d . . . . .
H15 H 0.466816 0.143575 0.194023 0.023 Uiso 1 1 calc R U . . .
C27 C 0.30143(14) 0.26739(7) -0.14102(7) 0.0223(3) Uani 1 1 d . . . . .
H27 H 0.213679 0.271005 -0.146932 0.027 Uiso 1 1 calc R U . . .
C6 C 0.58148(14) 0.06572(8) -0.26906(6) 0.0218(3) Uani 1 1 d . . . . .
H6 H 0.547244 0.045404 -0.303570 0.026 Uiso 1 1 calc R U . . .
C7 C 0.69512(14) 0.09934(8) -0.27242(7) 0.0219(3) Uani 1 1 d . . . . .
H7 H 0.737805 0.102236 -0.309377 0.026 Uiso 1 1 calc R U . . .
C22 C 0.92962(12) 0.06718(7) -0.06470(6) 0.0142(2) Uani 1 1 d . . . . .
C5 C 0.51831(13) 0.06186(7) -0.21543(6) 0.0178(3) Uani 1 1 d . . . . .
H5 H 0.441057 0.038587 -0.213110 0.021 Uiso 1 1 calc R U . . .
C20 C 0.96682(14) -0.04898(7) -0.08306(6) 0.0200(3) Uani 1 1 d . . . . .
H20 H 1.023528 -0.084832 -0.088890 0.024 Uiso 1 1 calc R U . . .
C25 C 0.47621(14) 0.25666(7) -0.07470(6) 0.0178(3) Uani 1 1 d . . . . .
H25 H 0.509078 0.253837 -0.035533 0.021 Uiso 1 1 calc R U . . .
C13 C 0.71146(14) 0.06918(7) 0.13696(6) 0.0184(3) Uani 1 1 d . . . . .
H13 H 0.788826 0.049509 0.148110 0.022 Uiso 1 1 calc R U . . .
C26 C 0.34868(14) 0.26328(7) -0.08379(7) 0.0215(3) Uani 1 1 d . . . . .
H26 H 0.293480 0.265008 -0.050717 0.026 Uiso 1 1 calc R U . . .
C23 C 1.09368(14) 0.14775(8) -0.06054(7) 0.0253(3) Uani 1 1 d . . . . .
H23A H 1.121665 0.134217 -0.100237 0.038 Uiso 1 1 calc R U . . .
H23B H 1.143634 0.124652 -0.030374 0.038 Uiso 1 1 calc R U . . .
H23C H 1.104198 0.195990 -0.056028 0.038 Uiso 1 1 calc R U . . .

loop_
_atom_site_aniso_label
_atom_site_aniso_U_11
_atom_site_aniso_U_22
_atom_site_aniso_U_33
_atom_site_aniso_U_23
_atom_site_aniso_U_13
_atom_site_aniso_U_12
Br1 0.03169(9) 0.02593(8) 0.01373(8) -0.00367(5) -0.00322(6) -0.00022(6)
S1 0.01463(14) 0.01110(13) 0.01422(15) 0.00104(11) -0.00135(11) -0.00201(11)
N1 0.0143(5) 0.0112(5) 0.0108(5) 0.0013(4) -0.0003(4) 0.0003(4)
O1 0.0135(5) 0.0276(5) 0.0210(5) 0.0011(4) -0.0014(4) -0.0036(4)
O2 0.0197(5) 0.0175(5) 0.0204(5) 0.0053(4) 0.0014(4) -0.0053(4)
O4 0.0122(4) 0.0198(5) 0.0241(5) -0.0033(4) 0.0001(4) -0.0026(4)
C12 0.0183(7) 0.0190(6) 0.0137(6) 0.0011(5) 0.0038(5) 0.0044(5)
C14 0.0205(7) 0.0163(6) 0.0134(6) -0.0007(5) -0.0002(5) -0.0026(5)
C1 0.0116(6) 0.0124(5) 0.0108(6) 0.0014(4) 0.0002(4) 0.0002(5)
C4 0.0150(6) 0.0132(6) 0.0136(6) 0.0002(5) -0.0014(5) 0.0014(5)
C10 0.0123(6) 0.0149(6) 0.0173(6) 0.0015(5) 0.0000(5) 0.0010(5)
C24 0.0168(6) 0.0097(5) 0.0169(6) 0.0003(5) -0.0012(5) 0.0011(5)
C29 0.0219(7) 0.0163(6) 0.0155(6) 0.0013(5) -0.0006(5) 0.0021(5)
C21 0.0137(6) 0.0239(7) 0.0147(6) 0.0022(5) 0.0015(5) 0.0043(5)
C2 0.0135(6) 0.0112(5) 0.0140(6) 0.0012(4) -0.0009(5) 0.0008(4)
C18 0.0162(6) 0.0165(6) 0.0163(6) 0.0017(5) 0.0011(5) 0.0003(5)
O3 0.0225(5) 0.0150(4) 0.0173(5) -0.0022(4) -0.0055(4) -0.0025(4)
C3 0.0141(6) 0.0121(6) 0.0162(6) 0.0014(5) -0.0014(5) -0.0004(5)
C17 0.0134(6) 0.0141(6) 0.0101(6) 0.0017(4) -0.0001(4) 0.0020(5)
C9 0.0147(6) 0.0122(5) 0.0126(6) -0.0001(4) -0.0017(5) 0.0030(5)
C19 0.0253(7) 0.0135(6) 0.0211(7) 0.0002(5) 0.0026(6) 0.0014(5)
C11 0.0148(6) 0.0141(6) 0.0143(6) 0.0010(5) 0.0022(5) -0.0013(5)
C16 0.0133(6) 0.0220(7) 0.0193(7) -0.0016(5) 0.0014(5) 0.0016(5)
C28 0.0243(7) 0.0186(6) 0.0211(7) 0.0016(5) -0.0057(6) 0.0031(6)
C8 0.0169(6) 0.0190(6) 0.0151(6) 0.0017(5) 0.0017(5) 0.0027(5)
C15 0.0176(7) 0.0225(7) 0.0177(7) -0.0048(5) 0.0047(5) 0.0002(5)
C27 0.0179(7) 0.0176(6) 0.0315(8) 0.0011(6) -0.0020(6) 0.0029(5)
C6 0.0251(7) 0.0252(7) 0.0151(7) -0.0064(5) -0.0050(5) 0.0047(6)
C7 0.0233(7) 0.0290(7) 0.0134(6) -0.0012(5) 0.0027(5) 0.0070(6)
C22 0.0149(6) 0.0169(6) 0.0107(6) 0.0010(5) 0.0001(5) 0.0005(5)
C5 0.0182(6) 0.0169(6) 0.0183(7) -0.0023(5) -0.0041(5) 0.0013(5)
C20 0.0223(7) 0.0197(6) 0.0180(7) 0.0022(5) 0.0030(5) 0.0091(5)
C25 0.0224(7) 0.0149(6) 0.0161(6) -0.0007(5) 0.0003(5) 0.0015(5)
C13 0.0191(6) 0.0194(6) 0.0168(7) 0.0011(5) -0.0004(5) 0.0044(5)
C26 0.0216(7) 0.0182(6) 0.0245(7) -0.0001(6) 0.0055(6) 0.0034(5)
C23 0.0152(7) 0.0332(8) 0.0276(8) -0.0062(6) 0.0043(6) -0.0079(6)

loop_
_atom_type_symbol
_atom_type_description
_atom_type_scat_dispersion_real
_atom_type_scat_dispersion_imag
_atom_type_scat_source
C C 0.0033 0.0016 'International Tables Vol C Tables 4.2.6.8 and 6.1.1.4'
H H 0.0000 0.0000 'International Tables Vol C Tables 4.2.6.8 and 6.1.1.4'
Br Br -0.2901 2.4595 'International Tables Vol C Tables 4.2.6.8 and 6.1.1.4'
N N 0.0061 0.0033 'International Tables Vol C Tables 4.2.6.8 and 6.1.1.4'
O O 0.0106 0.0060 'International Tables Vol C Tables 4.2.6.8 and 6.1.1.4'
S S 0.1246 0.1234 'International Tables Vol C Tables 4.2.6.8 and 6.1.1.4'

loop_
_exptl_crystal_face_index_h
_exptl_crystal_face_index_k
_exptl_crystal_face_index_l
_exptl_crystal_face_perp_dist
1.00 -1.00 -1.00 0.0910
-1.00 1.00 1.00 0.1630
0.00 -1.00 1.00 0.1620
0.00 1.00 -1.00 0.1990
0.00 -1.00 0.00 0.1880
0.00 1.00 0.00 0.1720
1.00 1.00 1.00 0.1270
-1.00 -1.00 -1.00 0.1600
-1.00 1.00 -1.00 0.1520
1.00 -1.00 1.00 0.0570
1.00 1.00 0.00 0.1290
-1.00 -1.00 0.00 0.1750
1.00 0.00 0.00 0.0810
-1.00 0.00 1.00 0.1060
1.00 0.00 -1.00 0.1070
0.00 0.00 1.00 0.1190
0.00 0.00 -1.00 0.1150
-1.00 1.00 -2.00 0.1370
-1.00 0.00 -2.00 0.0950
-1.00 -1.00 -2.00 0.1320
1.00 -1.00 2.00 0.0750
1.00 1.00 2.00 0.1280
1.00 0.00 2.00 0.0950

loop_
_geom_angle_atom_site_label_1
_geom_angle_atom_site_label_2
_geom_angle_atom_site_label_3
_geom_angle
_geom_angle_site_symmetry_1
_geom_angle_site_symmetry_3
_geom_angle_publ_flag
N1 S1 C24 106.09(6) . . ?
O2 S1 N1 106.71(6) . . ?
O2 S1 C24 107.69(6) . . ?
O2 S1 O3 119.68(6) . . ?
O3 S1 N1 106.70(6) . . ?
O3 S1 C24 109.18(6) . . ?
C1 N1 S1 119.60(8) . . ?
C9 N1 S1 115.32(8) . . ?
C9 N1 C1 113.68(10) . . ?
C22 O4 C23 118.01(11) . . ?
C11 C12 H12 119.6 . . ?
C13 C12 H12 119.6 . . ?
C13 C12 C11 120.87(13) . . ?
C15 C14 Br1 119.51(11) . . ?
C13 C14 Br1 119.27(11) . . ?
C13 C14 C15 121.22(13) . . ?
N1 C1 H1 108.2 . . ?
N1 C1 C2 109.91(10) . . ?
N1 C1 C17 105.98(10) . . ?
C2 C1 H1 108.2 . . ?
C2 C1 C17 116.10(10) . . ?
C17 C1 H1 108.2 . . ?
C9 C4 C3 120.15(12) . . ?
C5 C4 C3 120.58(12) . . ?
C5 C4 C9 119.26(12) . . ?
C2 C10 H10 114.8 . . ?
C2 C10 C11 130.45(12) . . ?
C11 C10 H10 114.8 . . ?
C29 C24 S1 119.22(10) . . ?
C25 C24 S1 119.46(10) . . ?
C25 C24 C29 121.14(13) . . ?
C24 C29 H29 120.4 . . ?
C28 C29 C24 119.24(13) . . ?
C28 C29 H29 120.4 . . ?
C22 C21 H21 120.1 . . ?
C20 C21 H21 120.1 . . ?
C20 C21 C22 119.74(13) . . ?
C10 C2 C1 125.64(12) . . ?
C10 C2 C3 117.18(12) . . ?
C3 C2 C1 117.05(11) . . ?
C17 C18 H18 119.5 . . ?
C17 C18 C19 120.93(13) . . ?
C19 C18 H18 119.5 . . ?
O1 C3 C4 121.37(12) . . ?
O1 C3 C2 122.28(13) . . ?
C4 C3 C2 116.34(11) . . ?
C18 C17 C1 122.82(12) . . ?
C18 C17 C22 118.86(12) . . ?
C22 C17 C1 118.27(11) . . ?
C4 C9 N1 118.21(11) . . ?
C8 C9 N1 120.90(12) . . ?
C8 C9 C4 120.88(12) . . ?
C18 C19 H19 120.2 . . ?
C20 C19 C18 119.63(13) . . ?
C20 C19 H19 120.2 . . ?
C12 C11 C10 123.08(12) . . ?
C12 C11 C16 118.36(13) . . ?
C16 C11 C10 118.28(12) . . ?
C11 C16 H16 119.3 . . ?
C15 C16 C11 121.34(13) . . ?
C15 C16 H16 119.3 . . ?
C29 C28 H28 120.2 . . ?
C29 C28 C27 119.61(14) . . ?
C27 C28 H28 120.2 . . ?
C9 C8 H8 120.4 . . ?
C9 C8 C7 119.22(13) . . ?
C7 C8 H8 120.4 . . ?
C14 C15 H15 120.6 . . ?
C16 C15 C14 118.89(13) . . ?
C16 C15 H15 120.6 . . ?
C28 C27 H27 119.6 . . ?
C26 C27 C28 120.74(14) . . ?
C26 C27 H27 119.6 . . ?
C7 C6 H6 120.0 . . ?
C5 C6 H6 120.0 . . ?
C5 C6 C7 120.00(13) . . ?
C8 C7 C6 120.50(14) . . ?
C8 C7 H7 119.8 . . ?
C6 C7 H7 119.8 . . ?
O4 C22 C21 124.24(12) . . ?
O4 C22 C17 115.46(11) . . ?
C21 C22 C17 120.29(13) . . ?
C4 C5 H5 119.9 . . ?
C6 C5 C4 120.12(13) . . ?
C6 C5 H5 119.9 . . ?
C21 C20 H20 119.7 . . ?
C19 C20 C21 120.54(13) . . ?
C19 C20 H20 119.7 . . ?
C24 C25 H25 120.4 . . ?
C26 C25 C24 119.12(13) . . ?
C26 C25 H25 120.4 . . ?
C12 C13 H13 120.4 . . ?
C14 C13 C12 119.29(13) . . ?
C14 C13 H13 120.4 . . ?
C27 C26 H26 119.9 . . ?
C25 C26 C27 120.12(14) . . ?
C25 C26 H26 119.9 . . ?
O4 C23 H23A 109.5 . . ?
O4 C23 H23B 109.5 . . ?
O4 C23 H23C 109.5 . . ?
H23A C23 H23B 109.5 . . ?
H23A C23 H23C 109.5 . . ?
H23B C23 H23C 109.5 . . ?

loop_
_geom_bond_atom_site_label_1
_geom_bond_atom_site_label_2
_geom_bond_distance
_geom_bond_site_symmetry_2
_geom_bond_publ_flag
Br1 C14 1.8920(14) . ?
S1 N1 1.6509(11) . ?
S1 O2 1.4321(10) . ?
S1 C24 1.7595(14) . ?
S1 O3 1.4335(10) . ?
N1 C1 1.4953(16) . ?
N1 C9 1.4361(16) . ?
O1 C3 1.2225(17) . ?
O4 C22 1.3575(16) . ?
O4 C23 1.4271(17) . ?
C12 H12 0.9500 . ?
C12 C11 1.3949(19) . ?
C12 C13 1.389(2) . ?
C14 C15 1.388(2) . ?
C14 C13 1.385(2) . ?
C1 H1 1.0000 . ?
C1 C2 1.5159(17) . ?
C1 C17 1.5178(17) . ?
C4 C3 1.4824(19) . ?
C4 C9 1.3957(18) . ?
C4 C5 1.3957(19) . ?
C10 H10 0.9500 . ?
C10 C2 1.3389(19) . ?
C10 C11 1.4669(19) . ?
C24 C29 1.3926(19) . ?
C24 C25 1.3911(19) . ?
C29 H29 0.9500 . ?
C29 C28 1.389(2) . ?
C21 H21 0.9500 . ?
C21 C22 1.3893(18) . ?
C21 C20 1.387(2) . ?
C2 C3 1.4966(18) . ?
C18 H18 0.9500 . ?
C18 C17 1.3848(18) . ?
C18 C19 1.3913(19) . ?
C17 C22 1.4063(18) . ?
C9 C8 1.3855(18) . ?
C19 H19 0.9500 . ?
C19 C20 1.383(2) . ?
C11 C16 1.4021(19) . ?
C16 H16 0.9500 . ?
C16 C15 1.383(2) . ?
C28 H28 0.9500 . ?
C28 C27 1.391(2) . ?
C8 H8 0.9500 . ?
C8 C7 1.390(2) . ?
C15 H15 0.9500 . ?
C27 H27 0.9500 . ?
C27 C26 1.385(2) . ?
C6 H6 0.9500 . ?
C6 C7 1.392(2) . ?
C6 C5 1.385(2) . ?
C7 H7 0.9500 . ?
C5 H5 0.9500 . ?
C20 H20 0.9500 . ?
C25 H25 0.9500 . ?
C25 C26 1.385(2) . ?
C13 H13 0.9500 . ?
C26 H26 0.9500 . ?
C23 H23A 0.9800 . ?
C23 H23B 0.9800 . ?
C23 H23C 0.9800 . ?

loop_
_geom_torsion_atom_site_label_1
_geom_torsion_atom_site_label_2
_geom_torsion_atom_site_label_3
_geom_torsion_atom_site_label_4
_geom_torsion
_geom_torsion_site_symmetry_1
_geom_torsion_site_symmetry_2
_geom_torsion_site_symmetry_3
_geom_torsion_site_symmetry_4
_geom_torsion_publ_flag
Br1 C14 C15 C16 -177.39(11) . . . . ?
Br1 C14 C13 C12 177.84(11) . . . . ?
S1 N1 C1 C2 85.43(12) . . . . ?
S1 N1 C1 C17 -148.39(9) . . . . ?
S1 N1 C9 C4 -103.04(12) . . . . ?
S1 N1 C9 C8 76.10(14) . . . . ?
S1 C24 C29 C28 174.22(10) . . . . ?
S1 C24 C25 C26 -174.00(10) . . . . ?
N1 S1 C24 C29 -85.71(11) . . . . ?
N1 S1 C24 C25 89.47(11) . . . . ?
N1 C1 C2 C10 -142.20(13) . . . . ?
N1 C1 C2 C3 33.47(14) . . . . ?
N1 C1 C17 C18 -109.29(13) . . . . ?
N1 C1 C17 C22 68.15(14) . . . . ?
N1 C9 C8 C7 -178.62(12) . . . . ?
O2 S1 N1 C1 158.68(9) . . . . ?
O2 S1 N1 C9 -60.09(10) . . . . ?
O2 S1 C24 C29 28.25(12) . . . . ?
O2 S1 C24 C25 -156.56(10) . . . . ?
C12 C11 C16 C15 -0.9(2) . . . . ?
C1 N1 C9 C4 40.48(15) . . . . ?
C1 N1 C9 C8 -140.38(12) . . . . ?
C1 C2 C3 O1 -177.20(12) . . . . ?
C1 C2 C3 C4 4.10(16) . . . . ?
C1 C17 C22 O4 4.24(17) . . . . ?
C1 C17 C22 C21 -176.68(12) . . . . ?
C4 C9 C8 C7 0.5(2) . . . . ?
C10 C2 C3 O1 -1.15(19) . . . . ?
C10 C2 C3 C4 -179.85(11) . . . . ?
C10 C11 C16 C15 173.10(13) . . . . ?
C24 S1 N1 C1 -86.68(10) . . . . ?
C24 S1 N1 C9 54.55(10) . . . . ?
C24 C29 C28 C27 -0.4(2) . . . . ?
C24 C25 C26 C27 0.0(2) . . . . ?
C29 C24 C25 C26 1.1(2) . . . . ?
C29 C28 C27 C26 1.5(2) . . . . ?
C2 C1 C17 C18 13.04(18) . . . . ?
C2 C1 C17 C22 -169.52(11) . . . . ?
C2 C10 C11 C12 -34.4(2) . . . . ?
C2 C10 C11 C16 151.85(14) . . . . ?
C18 C17 C22 O4 -178.21(11) . . . . ?
C18 C17 C22 C21 0.87(19) . . . . ?
C18 C19 C20 C21 0.7(2) . . . . ?
O3 S1 N1 C1 29.65(11) . . . . ?
O3 S1 N1 C9 170.88(9) . . . . ?
O3 S1 C24 C29 159.65(10) . . . . ?
O3 S1 C24 C25 -25.17(12) . . . . ?
C3 C4 C9 N1 0.64(17) . . . . ?
C3 C4 C9 C8 -178.50(12) . . . . ?
C3 C4 C5 C6 178.00(13) . . . . ?
C17 C1 C2 C10 97.57(15) . . . . ?
C17 C1 C2 C3 -86.76(14) . . . . ?
C17 C18 C19 C20 -0.5(2) . . . . ?
C9 N1 C1 C2 -56.40(13) . . . . ?
C9 N1 C1 C17 69.79(13) . . . . ?
C9 C4 C3 O1 158.17(13) . . . . ?
C9 C4 C3 C2 -23.11(17) . . . . ?
C9 C4 C5 C6 -1.1(2) . . . . ?
C9 C8 C7 C6 -1.1(2) . . . . ?
C19 C18 C17 C1 177.12(13) . . . . ?
C19 C18 C17 C22 -0.3(2) . . . . ?
C11 C12 C13 C14 -0.4(2) . . . . ?
C11 C10 C2 C1 -9.8(2) . . . . ?
C11 C10 C2 C3 174.57(12) . . . . ?
C11 C16 C15 C14 -0.5(2) . . . . ?
C28 C27 C26 C25 -1.3(2) . . . . ?
C15 C14 C13 C12 -1.2(2) . . . . ?
C7 C6 C5 C4 0.5(2) . . . . ?
C22 C21 C20 C19 -0.2(2) . . . . ?
C5 C4 C3 O1 -20.87(19) . . . . ?
C5 C4 C3 C2 157.85(12) . . . . ?
C5 C4 C9 N1 179.70(11) . . . . ?
C5 C4 C9 C8 0.56(19) . . . . ?
C5 C6 C7 C8 0.6(2) . . . . ?
C20 C21 C22 O4 178.35(12) . . . . ?
C20 C21 C22 C17 -0.6(2) . . . . ?
C25 C24 C29 C28 -0.9(2) . . . . ?
C13 C12 C11 C10 -172.34(13) . . . . ?
C13 C12 C11 C16 1.4(2) . . . . ?
C13 C14 C15 C16 1.6(2) . . . . ?
C23 O4 C22 C21 11.59(19) . . . . ?
C23 O4 C22 C17 -169.38(12) . . . . ?
